data_4030411
loop_
_publ_author_name
'Olbrich, Martin'
'Mayer, Peter'
'Trauner, Dirk'

_publ_section_title
;
 Synthetic Studies toward Polytwistane Hydrocarbon Nanorods.
;
_journal_issue 4
_journal_name_full 'The Journal of organic chemistry'
_journal_page_first 2042
_journal_page_last 2055
_journal_paper_doi 10.1021/jo502618g
_journal_volume 80
_journal_year 2015
_chemical_formula_moiety 'C47 H45 Br P2 Pd, 0.7(C4 H10 O), 0.29(C6 H6)'
_chemical_formula_sum 'C51.59 H53.82 Br O0.71 P2 Pd'
_chemical_formula_weight 933.37
_space_group_IT_number 2
_symmetry_cell_setting triclinic
_symmetry_Int_Tables_number 2
_symmetry_space_group_name_Hall '-P 1'
_symmetry_space_group_name_H-M 'P -1'
_atom_sites_solution_hydrogens geom
_atom_sites_solution_primary direct
_atom_sites_solution_secondary difmap
_audit_block_code Pd_Br_PPh3_C11H15_ether_benzene_pn073_trauner
_audit_creation_date 03-Mar-11
_audit_creation_method 'form98_non/compatible with shelxl97-2'
_audit_update_record 09-Mar-11
_cell_angle_alpha 87.8046(10)
_cell_angle_beta 80.8502(11)
_cell_angle_gamma 72.6476(10)
_cell_formula_units_Z 2
_cell_length_a 9.7334(2)
_cell_length_b 15.2486(2)
_cell_length_c 16.0612(3)
_cell_measurement_reflns_used 9992
_cell_measurement_temperature 123(2)
_cell_measurement_theta_max 27.485
_cell_measurement_theta_min 3.134
_cell_volume 2246.27(7)
_computing_cell_refinement 'HKL Scalepack (Otwinowski & Minor 1997)'
_computing_data_collection 'Collect (Bruker AXS BV, 1997-2004)'
_computing_data_reduction 'HKL Denzo and Scalepack (Otwinowski & Minor 1997)'
_computing_structure_refinement
;
Sheldrick, G. M. (2008).
<i>Acta Cryst.</i> A<b>64</b>, 112--122.
;
_computing_structure_solution
;
A. Altomare, M. C. Burla, M. Camalli, G. L. Cascarano, C. Giacovazzo, A.
Guagliardi, A. G. G. Moliterni, G. Polidori, R. Spagna: SIR97: a new tool for
crystal structure determination and refinement; J. Appl. Crystallogr. 1999,
32, 115-119.
;
_diffrn_ambient_temperature 123(2)
_diffrn_detector_area_resol_mean 9
_diffrn_measured_fraction_theta_full 0.996
_diffrn_measured_fraction_theta_max 0.996
_diffrn_measurement_device '95mm CCD camera on \k-goniostat'
_diffrn_measurement_device_type KappaCCD
_diffrn_measurement_method 'CCD; rotation images; thick slices'
_diffrn_orient_matrix_type 'by Bruker AXS Collect from scalepack cell'
_diffrn_orient_matrix_UB_11 -0.1034403
_diffrn_orient_matrix_UB_12 0.0316763
_diffrn_orient_matrix_UB_13 -0.0068275
_diffrn_orient_matrix_UB_21 -0.0244276
_diffrn_orient_matrix_UB_22 0.0146442
_diffrn_orient_matrix_UB_23 0.0617395
_diffrn_orient_matrix_UB_31 0.0239482
_diffrn_orient_matrix_UB_32 0.0591880
_diffrn_orient_matrix_UB_33 -0.0109131
_diffrn_radiation_collimation 0.20
_diffrn_radiation_monochromator 'MONTEL, graded multilayered X-ray optics'
_diffrn_radiation_source 'rotating anode'
_diffrn_radiation_type MoK\a
_diffrn_radiation_wavelength 0.71073
_diffrn_reflns_av_R_equivalents 0.0406
_diffrn_reflns_av_sigmaI/netI 0.0388
_diffrn_reflns_limit_h_max 12
_diffrn_reflns_limit_h_min -12
_diffrn_reflns_limit_k_max 19
_diffrn_reflns_limit_k_min -19
_diffrn_reflns_limit_l_max 20
_diffrn_reflns_limit_l_min -20
_diffrn_reflns_number 49441
_diffrn_reflns_theta_full 27.46
_diffrn_reflns_theta_max 27.46
_diffrn_reflns_theta_min 3.15
_diffrn_source_current 55.00
_diffrn_source_power 3.025
_diffrn_source_type 'FR 591 generator'
_diffrn_source_voltage 55.00
_exptl_absorpt_coefficient_mu 1.409
_exptl_absorpt_correction_T_max 0.8470
_exptl_absorpt_correction_T_min 0.7544
_exptl_absorpt_correction_type multi-scan
_exptl_absorpt_process_details
;
Sheldrick, G.M. SADABS. Version 2008/1.
Multi-Scan Absorption Correction Program.
University of G\"ottingen, Germany, 2008.
;
_exptl_crystal_colour colourless
_exptl_crystal_density_diffrn 1.38007(4)
_exptl_crystal_density_method 'not measured'
_exptl_crystal_description platelet
_exptl_crystal_F_000 960
_exptl_crystal_size_max 0.25
_exptl_crystal_size_mid 0.14
_exptl_crystal_size_min 0.06
_refine_diff_density_max 1.258
_refine_diff_density_min -1.026
_refine_diff_density_rms 0.085
_refine_ls_extinction_method none
_refine_ls_goodness_of_fit_ref 1.020
_refine_ls_hydrogen_treatment constr
_refine_ls_matrix_type full
_refine_ls_number_parameters 470
_refine_ls_number_reflns 10234
_refine_ls_number_restraints 25
_refine_ls_restrained_S_all 1.021
_refine_ls_R_factor_all 0.0582
_refine_ls_R_factor_gt 0.0440
_refine_ls_shift/su_max 0.001
_refine_ls_shift/su_mean 0.000
_refine_ls_structure_factor_coef Fsqd
_refine_ls_weighting_details 'calc w=1/[\s^2^(Fo^2^)+(0.0418P)^2^+4.4726P] where P=(Fo^2^+2Fc^2^)/3'
_refine_ls_weighting_scheme calc
_refine_ls_wR_factor_gt 0.1022
_refine_ls_wR_factor_ref 0.1094
_reflns_number_gt 8444
_reflns_number_total 10234
_reflns_threshold_expression >2sigma(I)
_cod_data_source_file jo502618g_si_002.cif
_cod_data_source_block compound26
_cod_depositor_comments 'Adding full bibliography for 4030407--4030418.cif.'
_cod_database_code 4030411

loop_
_symmetry_equiv_pos_as_xyz
'x, y, z'
'-x, -y, -z'

loop_
_atom_site_label
_atom_site_type_symbol
_atom_site_fract_x
_atom_site_fract_y
_atom_site_fract_z
_atom_site_U_iso_or_equiv
_atom_site_adp_type
_atom_site_occupancy
_atom_site_symmetry_multiplicity
_atom_site_calc_flag
_atom_site_refinement_flags
_atom_site_disorder_assembly
_atom_site_disorder_group
Pd1 Pd 0.34746(2) 0.327508(16) 0.227355(15) 0.02633(7) Uani 1 1 d . . .
Br1 Br 0.11465(4) 0.45920(3) 0.24510(2) 0.04436(11) Uani 1 1 d . A .
P1 P 0.41778(8) 0.37947(6) 0.34299(5) 0.02693(17) Uani 1 1 d . A .
P2 P 0.31067(9) 0.28973(6) 0.09590(5) 0.02917(17) Uani 1 1 d . A .
C1_1 C 0.5166(7) 0.2138(4) 0.2223(4) 0.0286(12) Uiso 0.722(6) 1 d P A 1
H1_1 H 0.6090 0.2164 0.1946 0.034 Uiso 0.722(6) 1 calc PR A 1
C2_1 C 0.5060(7) 0.1337(5) 0.2561(4) 0.0395(14) Uiso 0.722(6) 1 d P A 1
H2_1 H 0.5940 0.0845 0.2515 0.047 Uiso 0.722(6) 1 calc PR A 1
C3_1 C 0.3667(11) 0.1120(6) 0.3019(5) 0.0527(18) Uiso 0.722(6) 1 d PD A 1
H3_1 H 0.2832 0.1693 0.3024 0.063 Uiso 0.722(6) 1 calc PR A 1
C4_1 C 0.3753(9) 0.0818(5) 0.3937(5) 0.064(2) Uiso 0.722(6) 1 d PD A 1
H4A_1 H 0.3063 0.1304 0.4317 0.077 Uiso 0.722(6) 1 calc PR A 1
H4B_1 H 0.4747 0.0750 0.4056 0.077 Uiso 0.722(6) 1 calc PR A 1
C5_1 C 0.3392(7) -0.0101(5) 0.4131(4) 0.0618(17) Uiso 0.722(6) 1 d PD A 1
H5_1 H 0.3494 -0.0304 0.4723 0.074 Uiso 0.722(6) 1 calc PR A 1
C6_1 C 0.1896(8) -0.0008(6) 0.3934(5) 0.068(2) Uiso 0.722(6) 1 d PD A 1
H6A_1 H 0.1694 -0.0607 0.4021 0.081 Uiso 0.722(6) 1 calc PR A 1
H6B_1 H 0.1163 0.0444 0.4328 0.081 Uiso 0.722(6) 1 calc PR A 1
C7_1 C 0.1754(8) 0.0295(5) 0.3047(4) 0.0672(19) Uiso 0.722(6) 1 d PD A 1
H7A_1 H 0.1020 0.0906 0.3049 0.081 Uiso 0.722(6) 1 calc PR A 1
H7B_1 H 0.1420 -0.0145 0.2754 0.081 Uiso 0.722(6) 1 calc PR A 1
C8_1 C 0.3292(8) 0.0349(5) 0.2559(4) 0.0540(17) Uiso 0.722(6) 1 d PD A 1
H8_1 H 0.3265 0.0481 0.1946 0.065 Uiso 0.722(6) 1 calc PR A 1
C9_1 C 0.4339(7) -0.0545(4) 0.2695(4) 0.0554(16) Uiso 0.722(6) 1 d PD A 1
H9_1 H 0.4894 -0.0932 0.2234 0.066 Uiso 0.722(6) 1 calc PR A 1
C10_1 C 0.4476(7) -0.0785(4) 0.3478(4) 0.0560(17) Uiso 0.722(6) 1 d PD A 1
C11_1 C 0.5469(10) -0.1669(5) 0.3720(5) 0.074(2) Uiso 0.722(6) 1 d PD A 1
H11A_1 H 0.6018 -0.2015 0.3210 0.111 Uiso 0.722(6) 1 calc PR A 1
H11B_1 H 0.4897 -0.2029 0.4051 0.111 Uiso 0.722(6) 1 calc PR A 1
H11C_1 H 0.6148 -0.1546 0.4057 0.111 Uiso 0.722(6) 1 calc PR A 1
C1B_2 C 0.502(3) 0.203(2) 0.2344(17) 0.067(2) Uiso 0.278(6) 1 d P A 2
H1B_2 H 0.5998 0.1991 0.2113 0.080 Uiso 0.278(6) 1 calc PR A 2
C2B_2 C 0.473(3) 0.1249(17) 0.2709(15) 0.067(2) Uiso 0.278(6) 1 d P A 2
H2B_2 H 0.5499 0.0691 0.2594 0.080 Uiso 0.278(6) 1 calc PR A 2
C5B_2 C 0.2344(17) 0.0949(12) 0.4575(11) 0.067(2) Uiso 0.278(6) 1 d PD A 2
H5B1_2 H 0.2401 0.0796 0.5176 0.080 Uiso 0.278(6) 1 calc PR A 2
H5B2_2 H 0.1645 0.1568 0.4548 0.080 Uiso 0.278(6) 1 calc PR A 2
C6B_2 C 0.1823(18) 0.0250(13) 0.4170(12) 0.067(2) Uiso 0.278(6) 1 d PD A 2
H6B1_2 H 0.0919 0.0570 0.3942 0.080 Uiso 0.278(6) 1 calc PR A 2
H6B2_2 H 0.1589 -0.0184 0.4605 0.080 Uiso 0.278(6) 1 calc PR A 2
C9B_2 C 0.3015(16) -0.0316(11) 0.3426(10) 0.067(2) Uiso 0.278(6) 1 d PD A 2
H9B_2 H 0.2747 -0.0829 0.3191 0.080 Uiso 0.278(6) 1 calc PR A 2
C8B_2 C 0.311(3) 0.0445(14) 0.2801(12) 0.067(2) Uiso 0.278(6) 1 d PD A 2
H8B1_2 H 0.3807 0.0177 0.2290 0.080 Uiso 0.278(6) 1 calc PR A 2
H8B2_2 H 0.2146 0.0729 0.2628 0.080 Uiso 0.278(6) 1 calc PR A 2
C3B_2 C 0.361(3) 0.1179(17) 0.3168(13) 0.067(2) Uiso 0.278(6) 1 d PD A 2
H3B_2 H 0.2824 0.1779 0.3167 0.080 Uiso 0.278(6) 1 calc PR A 2
C4B_2 C 0.3870(18) 0.0945(13) 0.4105(12) 0.067(2) Uiso 0.278(6) 1 d PD A 2
H4B_2 H 0.4251 0.1401 0.4351 0.080 Uiso 0.278(6) 1 calc PR A 2
C7B_2 C 0.4923(17) 0.0038(10) 0.4017(11) 0.067(2) Uiso 0.278(6) 1 d PD A 2
H7B_2 H 0.5903 -0.0074 0.4105 0.080 Uiso 0.278(6) 1 calc PR A 2
C10B_2 C 0.4411(18) -0.0624(10) 0.3801(13) 0.067(2) Uiso 0.278(6) 1 d PD A 2
C11B_2 C 0.531(2) -0.1559(12) 0.3997(15) 0.067(2) Uiso 0.278(6) 1 d PD A 2
H11A_2 H 0.5895 -0.1865 0.3476 0.101 Uiso 0.278(6) 1 calc PR A 2
H11B_2 H 0.4678 -0.1919 0.4257 0.101 Uiso 0.278(6) 1 calc PR A 2
H11C_2 H 0.5966 -0.1511 0.4389 0.101 Uiso 0.278(6) 1 calc PR A 2
C12_3 C 0.6025(3) 0.3294(2) 0.3665(2) 0.0317(7) Uani 1 1 d . . .
C13_3 C 0.6419(4) 0.2410(3) 0.3990(2) 0.0421(8) Uani 1 1 d . A .
H13_3 H 0.5728 0.2075 0.4078 0.051 Uiso 1 1 calc R . .
C14_3 C 0.7801(4) 0.2011(3) 0.4187(3) 0.0509(10) Uani 1 1 d . . .
H14_3 H 0.8049 0.1407 0.4409 0.061 Uiso 1 1 calc R A .
C15_3 C 0.8818(4) 0.2486(3) 0.4063(3) 0.0550(11) Uani 1 1 d . A .
H15_3 H 0.9767 0.2209 0.4198 0.066 Uiso 1 1 calc R . .
C16_3 C 0.8458(4) 0.3360(3) 0.3745(3) 0.0526(10) Uani 1 1 d . . .
H16_3 H 0.9154 0.3692 0.3666 0.063 Uiso 1 1 calc R A .
C17_3 C 0.7074(4) 0.3760(3) 0.3537(2) 0.0417(8) Uani 1 1 d . A .
H17_3 H 0.6840 0.4360 0.3305 0.050 Uiso 1 1 calc R . .
C18_3 C 0.4056(4) 0.5001(2) 0.3237(2) 0.0327(7) Uani 1 1 d . . .
C19_3 C 0.4764(4) 0.5220(3) 0.2471(2) 0.0414(8) Uani 1 1 d . A .
H19_3 H 0.5296 0.4746 0.2075 0.050 Uiso 1 1 calc R . .
C20_3 C 0.4698(5) 0.6121(3) 0.2281(3) 0.0538(10) Uani 1 1 d . . .
H20_3 H 0.5209 0.6261 0.1764 0.065 Uiso 1 1 calc R A .
C21_3 C 0.3895(6) 0.6817(3) 0.2840(3) 0.0604(12) Uani 1 1 d . A .
H21_3 H 0.3830 0.7438 0.2701 0.073 Uiso 1 1 calc R . .
C22_3 C 0.3182(5) 0.6608(3) 0.3606(3) 0.0582(11) Uani 1 1 d . . .
H22_3 H 0.2638 0.7087 0.3995 0.070 Uiso 1 1 calc R A .
C23_3 C 0.3263(4) 0.5702(2) 0.3807(2) 0.0417(8) Uani 1 1 d . A .
H23_3 H 0.2777 0.5561 0.4332 0.050 Uiso 1 1 calc R . .
C24_3 C 0.3082(3) 0.3760(2) 0.4452(2) 0.0304(7) Uani 1 1 d . . .
C25_3 C 0.1779(4) 0.3556(3) 0.4496(2) 0.0461(9) Uani 1 1 d . A .
H25_3 H 0.1487 0.3409 0.3995 0.055 Uiso 1 1 calc R . .
C26_3 C 0.0895(4) 0.3565(3) 0.5267(3) 0.0558(11) Uani 1 1 d . . .
H26_3 H 0.0004 0.3423 0.5290 0.067 Uiso 1 1 calc R A .
C27_3 C 0.1299(5) 0.3777(3) 0.5987(2) 0.0481(10) Uani 1 1 d . A .
H27_3 H 0.0678 0.3796 0.6511 0.058 Uiso 1 1 calc R . .
C28_3 C 0.2600(5) 0.3962(3) 0.5961(2) 0.0495(10) Uani 1 1 d . . .
H28_3 H 0.2887 0.4095 0.6469 0.059 Uiso 1 1 calc R A .
C29_3 C 0.3503(4) 0.3956(3) 0.5193(2) 0.0416(8) Uani 1 1 d . A .
H29_3 H 0.4403 0.4086 0.5177 0.050 Uiso 1 1 calc R . .
C30_3 C 0.2626(4) 0.3918(3) 0.0303(2) 0.0380(8) Uani 1 1 d . . .
C31_3 C 0.3126(5) 0.4653(3) 0.0439(3) 0.0525(10) Uani 1 1 d . A .
H31_3 H 0.3679 0.4628 0.0881 0.063 Uiso 1 1 calc R . .
C32_3 C 0.2826(5) 0.5427(3) -0.0065(3) 0.0658(13) Uani 1 1 d . . .
H32_3 H 0.3183 0.5924 0.0032 0.079 Uiso 1 1 calc R A .
C33_3 C 0.2025(5) 0.5479(3) -0.0697(3) 0.0661(14) Uani 1 1 d . A .
H33_3 H 0.1828 0.6009 -0.1041 0.079 Uiso 1 1 calc R . .
C34_3 C 0.1506(5) 0.4767(4) -0.0837(3) 0.0695(14) Uani 1 1 d . . .
H34_3 H 0.0939 0.4807 -0.1275 0.083 Uiso 1 1 calc R A .
C35_3 C 0.1803(4) 0.3980(3) -0.0342(3) 0.0532(10) Uani 1 1 d . A .
H35_3 H 0.1443 0.3487 -0.0446 0.064 Uiso 1 1 calc R . .
C36_3 C 0.1667(3) 0.2353(2) 0.0969(2) 0.0329(7) Uani 1 1 d . . .
C37_3 C 0.1556(4) 0.1877(3) 0.0272(3) 0.0477(9) Uani 1 1 d . A .
H37_3 H 0.2277 0.1799 -0.0216 0.057 Uiso 1 1 calc R . .
C38_3 C 0.0401(5) 0.1515(3) 0.0281(3) 0.0536(10) Uani 1 1 d . . .
H38_3 H 0.0325 0.1199 -0.0200 0.064 Uiso 1 1 calc R A .
C39_3 C -0.0638(4) 0.1615(3) 0.0996(3) 0.0465(9) Uani 1 1 d . A .
H39_3 H -0.1421 0.1360 0.1008 0.056 Uiso 1 1 calc R . .
C40_3 C -0.0541(4) 0.2082(3) 0.1687(2) 0.0406(8) Uani 1 1 d . . .
H40_3 H -0.1262 0.2154 0.2174 0.049 Uiso 1 1 calc R A .
C41_3 C 0.0611(4) 0.2452(2) 0.1680(2) 0.0348(7) Uani 1 1 d . A .
H41_3 H 0.0673 0.2772 0.2162 0.042 Uiso 1 1 calc R . .
C42_3 C 0.4682(4) 0.2138(2) 0.0298(2) 0.0340(7) Uani 1 1 d . . .
C43_3 C 0.5112(4) 0.1196(3) 0.0443(3) 0.0527(11) Uani 1 1 d . A .
H43_3 H 0.4540 0.0944 0.0863 0.063 Uiso 1 1 calc R . .
C44_3 C 0.6362(5) 0.0623(3) -0.0017(3) 0.0647(13) Uani 1 1 d . . .
H44_3 H 0.6628 -0.0020 0.0082 0.078 Uiso 1 1 calc R A .
C45_3 C 0.7219(5) 0.0981(4) -0.0616(3) 0.0601(12) Uani 1 1 d . A .
H45_3 H 0.8081 0.0588 -0.0928 0.072 Uiso 1 1 calc R . .
C46_3 C 0.6824(5) 0.1900(4) -0.0759(3) 0.0627(13) Uani 1 1 d . . .
H46_3 H 0.7412 0.2148 -0.1174 0.075 Uiso 1 1 calc R A .
C47_3 C 0.5571(4) 0.2482(3) -0.0305(2) 0.0495(10) Uani 1 1 d . A .
H47_3 H 0.5318 0.3123 -0.0409 0.059 Uiso 1 1 calc R . .
O1_4 O 0.9826(7) 0.8533(4) 0.2010(4) 0.0891(19) Uiso 0.705(7) 1 d P B 1
C48_4 C 0.9340(12) 0.7864(7) 0.2086(7) 0.103(3) Uiso 0.705(7) 1 d P B 1
H48A_4 H 0.8437 0.8022 0.1830 0.124 Uiso 0.705(7) 1 calc PR B 1
H48B_4 H 0.9068 0.7764 0.2694 0.124 Uiso 0.705(7) 1 calc PR B 1
C49_4 C 1.0282(10) 0.7026(6) 0.1721(6) 0.089(3) Uiso 0.705(7) 1 d P B 1
H49A_4 H 0.9793 0.6546 0.1820 0.133 Uiso 0.705(7) 1 calc PR B 1
H49B_4 H 1.1172 0.6846 0.1979 0.133 Uiso 0.705(7) 1 calc PR B 1
H49C_4 H 1.0534 0.7104 0.1113 0.133 Uiso 0.705(7) 1 calc PR B 1
C50_4 C 0.8899(16) 0.9458(10) 0.2314(8) 0.142(5) Uiso 0.705(7) 1 d PD B 1
H50A_4 H 0.7920 0.9595 0.2149 0.170 Uiso 0.705(7) 1 calc PR B 1
H50B_4 H 0.9348 0.9936 0.2081 0.170 Uiso 0.705(7) 1 calc PR B 1
C51_4 C 0.8804(17) 0.9415(11) 0.3274(8) 0.171(6) Uiso 0.705(7) 1 d PD B 1
H51A_4 H 0.8197 1.0008 0.3523 0.256 Uiso 0.705(7) 1 calc PR B 1
H51B_4 H 0.9783 0.9277 0.3424 0.256 Uiso 0.705(7) 1 calc PR B 1
H51C_4 H 0.8370 0.8932 0.3491 0.256 Uiso 0.705(7) 1 calc PR B 1
C52_5 C 1.0082(17) 0.8326(12) 0.2586(11) 0.106(4) Uiso 0.295(7) 1 d PG B 2
H52_5 H 1.0810 0.8455 0.2848 0.127 Uiso 0.295(7) 1 calc PR B 2
C53_5 C 1.0201(16) 0.7425(11) 0.2386(11) 0.106(4) Uiso 0.295(7) 1 d PG B 2
H53_5 H 1.1010 0.6938 0.2512 0.127 Uiso 0.295(7) 1 calc PR B 2
C54_5 C 0.9135(19) 0.7235(9) 0.2003(11) 0.106(4) Uiso 0.295(7) 1 d PG B 2
H54_5 H 0.9217 0.6619 0.1867 0.127 Uiso 0.295(7) 1 calc PR B 2
C55_5 C 0.7951(16) 0.7947(12) 0.1819(10) 0.106(4) Uiso 0.295(7) 1 d PG B 2
H55_5 H 0.7223 0.7818 0.1558 0.127 Uiso 0.295(7) 1 calc PR B 2
C56_5 C 0.7832(16) 0.8849(10) 0.2019(11) 0.106(4) Uiso 0.295(7) 1 d PG B 2
H56_5 H 0.7022 0.9336 0.1893 0.127 Uiso 0.295(7) 1 calc PR B 2
C57_5 C 0.890(2) 0.9038(9) 0.2402(11) 0.106(4) Uiso 0.295(7) 1 d PG B 2
H57_5 H 0.8816 0.9654 0.2538 0.127 Uiso 0.295(7) 1 calc PR B 2

loop_
_atom_site_aniso_label
_atom_site_aniso_U_11
_atom_site_aniso_U_22
_atom_site_aniso_U_33
_atom_site_aniso_U_23
_atom_site_aniso_U_13
_atom_site_aniso_U_12
Pd1 0.02008(12) 0.02750(13) 0.03093(13) -0.00298(9) -0.00460(9) -0.00557(9)
Br1 0.03001(18) 0.0444(2) 0.0512(2) -0.01291(16) -0.01367(15) 0.00569(15)
P1 0.0213(4) 0.0293(4) 0.0308(4) -0.0032(3) -0.0043(3) -0.0079(3)
P2 0.0248(4) 0.0329(4) 0.0311(4) -0.0015(3) -0.0053(3) -0.0097(3)
C12_3 0.0227(15) 0.0376(17) 0.0349(17) -0.0061(14) -0.0054(13) -0.0076(13)
C13_3 0.0363(19) 0.043(2) 0.048(2) 0.0032(16) -0.0136(16) -0.0094(16)
C14_3 0.043(2) 0.051(2) 0.055(2) 0.0015(19) -0.0196(18) -0.0019(18)
C15_3 0.0284(19) 0.073(3) 0.059(3) -0.010(2) -0.0150(17) -0.0031(19)
C16_3 0.031(2) 0.071(3) 0.062(3) -0.006(2) -0.0103(18) -0.0214(19)
C17_3 0.0287(18) 0.047(2) 0.053(2) -0.0038(17) -0.0083(15) -0.0146(16)
C18_3 0.0315(17) 0.0325(17) 0.0357(17) 0.0007(13) -0.0083(13) -0.0105(14)
C19_3 0.041(2) 0.047(2) 0.0408(19) -0.0004(16) -0.0065(16) -0.0203(17)
C20_3 0.065(3) 0.059(3) 0.048(2) 0.017(2) -0.014(2) -0.033(2)
C21_3 0.081(3) 0.038(2) 0.069(3) 0.016(2) -0.021(3) -0.026(2)
C22_3 0.075(3) 0.034(2) 0.061(3) -0.0021(19) -0.009(2) -0.010(2)
C23_3 0.047(2) 0.0343(18) 0.042(2) 0.0007(15) -0.0052(16) -0.0106(16)
C24_3 0.0277(16) 0.0271(15) 0.0337(16) -0.0005(13) -0.0034(13) -0.0049(12)
C25_3 0.0274(18) 0.070(3) 0.041(2) -0.0002(18) -0.0028(15) -0.0148(17)
C26_3 0.030(2) 0.083(3) 0.049(2) 0.003(2) 0.0045(17) -0.014(2)
C27_3 0.052(2) 0.040(2) 0.041(2) -0.0017(16) 0.0135(17) -0.0058(17)
C28_3 0.079(3) 0.040(2) 0.0302(18) -0.0006(15) -0.0041(18) -0.020(2)
C29_3 0.052(2) 0.042(2) 0.0372(19) -0.0007(15) -0.0068(16) -0.0243(17)
C30_3 0.0251(16) 0.0433(19) 0.0428(19) 0.0088(15) -0.0036(14) -0.0077(14)
C31_3 0.056(3) 0.050(2) 0.057(2) 0.0137(19) -0.015(2) -0.023(2)
C32_3 0.061(3) 0.051(3) 0.084(3) 0.021(2) -0.004(3) -0.021(2)
C33_3 0.045(2) 0.064(3) 0.075(3) 0.032(3) 0.004(2) -0.005(2)
C34_3 0.045(2) 0.090(4) 0.068(3) 0.032(3) -0.024(2) -0.008(2)
C35_3 0.040(2) 0.067(3) 0.057(2) 0.018(2) -0.0204(18) -0.017(2)
C36_3 0.0264(16) 0.0348(17) 0.0397(18) -0.0012(14) -0.0067(13) -0.0114(13)
C37_3 0.041(2) 0.063(3) 0.045(2) -0.0115(18) -0.0013(16) -0.0239(19)
C38_3 0.046(2) 0.064(3) 0.060(3) -0.019(2) -0.0079(19) -0.028(2)
C39_3 0.0350(19) 0.048(2) 0.064(3) -0.0027(19) -0.0103(18) -0.0217(17)
C40_3 0.0293(17) 0.048(2) 0.047(2) 0.0024(17) -0.0045(15) -0.0159(16)
C41_3 0.0293(17) 0.0367(18) 0.0392(18) -0.0002(14) -0.0066(14) -0.0102(14)
C42_3 0.0302(17) 0.0428(19) 0.0309(16) -0.0084(14) -0.0018(13) -0.0139(14)
C43_3 0.047(2) 0.040(2) 0.068(3) -0.0190(19) 0.015(2) -0.0190(18)
C44_3 0.053(3) 0.048(2) 0.089(3) -0.032(2) 0.015(2) -0.018(2)
C45_3 0.037(2) 0.082(3) 0.056(3) -0.033(2) 0.0051(19) -0.011(2)
C46_3 0.038(2) 0.096(4) 0.046(2) 0.007(2) 0.0068(18) -0.014(2)
C47_3 0.035(2) 0.064(3) 0.045(2) 0.0105(19) -0.0016(16) -0.0122(18)

loop_
_atom_type_symbol
_atom_type_description
_atom_type_scat_dispersion_real
_atom_type_scat_dispersion_imag
_atom_type_scat_source
C C 0.0033 0.0016 'International Tables Vol C Tables 4.2.6.8 and 6.1.1.4'
H H 0.0000 0.0000 'International Tables Vol C Tables 4.2.6.8 and 6.1.1.4'
P P 0.1023 0.0942 'International Tables Vol C Tables 4.2.6.8 and 6.1.1.4'
Br Br -0.2901 2.4595 'International Tables Vol C Tables 4.2.6.8 and 6.1.1.4'
Pd Pd -0.9988 1.0072 'International Tables Vol C Tables 4.2.6.8 and 6.1.1.4'
O O 0.0106 0.0060 'International Tables Vol C Tables 4.2.6.8 and 6.1.1.4'

loop_
_exptl_crystal_face_index_h
_exptl_crystal_face_index_k
_exptl_crystal_face_index_l
_exptl_crystal_face_perp_dist
-1 19 1 0.030000
1 -19 -1 0.030000
1 2 18 0.076000
-1 -2 -19 0.068000
5 2 1 0.134000
-13 -5 4 0.115000

loop_
_geom_angle_atom_site_label_1
_geom_angle_atom_site_label_2
_geom_angle_atom_site_label_3
_geom_angle
C1_1 Pd1 C1B_2 8.1(9)
C1_1 Pd1 P2 89.02(19)
C1B_2 Pd1 P2 91.3(8)
C1_1 Pd1 P1 90.17(19)
C1B_2 Pd1 P1 89.6(8)
P2 Pd1 P1 168.15(3)
C1_1 Pd1 Br1 172.51(15)
C1B_2 Pd1 Br1 164.4(8)
P2 Pd1 Br1 91.92(2)
P1 Pd1 Br1 90.42(2)
C24_3 P1 C18_3 106.17(15)
C24_3 P1 C12_3 101.94(15)
C18_3 P1 C12_3 103.56(15)
C24_3 P1 Pd1 117.13(11)
C18_3 P1 Pd1 106.47(11)
C12_3 P1 Pd1 120.10(11)
C36_3 P2 C42_3 104.32(15)
C36_3 P2 C30_3 105.97(16)
C42_3 P2 C30_3 102.47(16)
C36_3 P2 Pd1 115.33(11)
C42_3 P2 Pd1 116.41(11)
C30_3 P2 Pd1 111.05(13)
C2_1 C1_1 Pd1 123.2(4)
C2_1 C1_1 H1_1 118.4
Pd1 C1_1 H1_1 118.4
C1_1 C2_1 C3_1 127.7(6)
C1_1 C2_1 H2_1 116.2
C3_1 C2_1 H2_1 116.2
C4_1 C3_1 C2_1 113.7(7)
C4_1 C3_1 C8_1 107.1(6)
C2_1 C3_1 C8_1 112.7(6)
C4_1 C3_1 H3_1 107.7
C2_1 C3_1 H3_1 107.7
C8_1 C3_1 H3_1 107.7
C3_1 C4_1 C5_1 112.8(6)
C3_1 C4_1 H4A_1 109.0
C5_1 C4_1 H4A_1 109.0
C3_1 C4_1 H4B_1 109.0
C5_1 C4_1 H4B_1 109.0
H4A_1 C4_1 H4B_1 107.8
C6_1 C5_1 C10_1 106.5(6)
C6_1 C5_1 C4_1 109.3(6)
C10_1 C5_1 C4_1 104.2(6)
C6_1 C5_1 H5_1 112.1
C10_1 C5_1 H5_1 112.1
C4_1 C5_1 H5_1 112.1
C7_1 C6_1 C5_1 111.8(6)
C7_1 C6_1 H6A_1 109.3
C5_1 C6_1 H6A_1 109.3
C7_1 C6_1 H6B_1 109.3
C5_1 C6_1 H6B_1 109.3
H6A_1 C6_1 H6B_1 107.9
C6_1 C7_1 C8_1 109.8(6)
C6_1 C7_1 H7A_1 109.7
C8_1 C7_1 H7A_1 109.7
C6_1 C7_1 H7B_1 109.7
C8_1 C7_1 H7B_1 109.7
H7A_1 C7_1 H7B_1 108.2
C9_1 C8_1 C3_1 109.1(6)
C9_1 C8_1 C7_1 105.4(6)
C3_1 C8_1 C7_1 106.1(5)
C9_1 C8_1 H8_1 112.0
C3_1 C8_1 H8_1 112.0
C7_1 C8_1 H8_1 112.0
C10_1 C9_1 C8_1 117.2(6)
C10_1 C9_1 H9_1 121.4
C8_1 C9_1 H9_1 121.4
C9_1 C10_1 C11_1 123.7(6)
C9_1 C10_1 C5_1 113.3(6)
C11_1 C10_1 C5_1 122.7(6)
C2B_2 C1B_2 Pd1 125(2)
C2B_2 C1B_2 H1B_2 117.7
Pd1 C1B_2 H1B_2 117.7
C3B_2 C2B_2 C1B_2 129(3)
C3B_2 C2B_2 H2B_2 115.6
C1B_2 C2B_2 H2B_2 115.6
C6B_2 C5B_2 C4B_2 109.5(13)
C6B_2 C5B_2 H5B1_2 109.8
C4B_2 C5B_2 H5B1_2 109.8
C6B_2 C5B_2 H5B2_2 109.8
C4B_2 C5B_2 H5B2_2 109.8
H5B1_2 C5B_2 H5B2_2 108.2
C5B_2 C6B_2 C9B_2 112.2(12)
C5B_2 C6B_2 H6B1_2 109.2
C9B_2 C6B_2 H6B1_2 109.2
C5B_2 C6B_2 H6B2_2 109.2
C9B_2 C6B_2 H6B2_2 109.2
H6B1_2 C6B_2 H6B2_2 107.9
C10B_2 C9B_2 C8B_2 108.4(14)
C10B_2 C9B_2 C6B_2 104.5(13)
C8B_2 C9B_2 C6B_2 101.0(13)
C10B_2 C9B_2 H9B_2 113.9
C8B_2 C9B_2 H9B_2 113.9
C6B_2 C9B_2 H9B_2 113.9
C3B_2 C8B_2 C9B_2 112.1(14)
C3B_2 C8B_2 H8B1_2 109.2
C9B_2 C8B_2 H8B1_2 109.2
C3B_2 C8B_2 H8B2_2 109.2
C9B_2 C8B_2 H8B2_2 109.2
H8B1_2 C8B_2 H8B2_2 107.9
C2B_2 C3B_2 C8B_2 109(2)
C2B_2 C3B_2 C4B_2 112(2)
C8B_2 C3B_2 C4B_2 110.6(15)
C2B_2 C3B_2 H3B_2 108.6
C8B_2 C3B_2 H3B_2 108.6
C4B_2 C3B_2 H3B_2 108.6
C7B_2 C4B_2 C5B_2 113.7(15)
C7B_2 C4B_2 C3B_2 102.4(15)
C5B_2 C4B_2 C3B_2 103.6(14)
C7B_2 C4B_2 H4B_2 112.1
C5B_2 C4B_2 H4B_2 112.1
C3B_2 C4B_2 H4B_2 112.1
C10B_2 C7B_2 C4B_2 114.8(14)
C10B_2 C7B_2 H7B_2 122.6
C4B_2 C7B_2 H7B_2 122.6
C7B_2 C10B_2 C11B_2 113.0(14)
C7B_2 C10B_2 C9B_2 116.3(13)
C11B_2 C10B_2 C9B_2 130.7(15)
C10B_2 C11B_2 H11A_2 109.5
C10B_2 C11B_2 H11B_2 109.5
H11A_2 C11B_2 H11B_2 109.5
C10B_2 C11B_2 H11C_2 109.5
H11A_2 C11B_2 H11C_2 109.5
H11B_2 C11B_2 H11C_2 109.5
C13_3 C12_3 C17_3 117.8(3)
C13_3 C12_3 P1 119.3(3)
C17_3 C12_3 P1 122.9(3)
C14_3 C13_3 C12_3 121.1(4)
C14_3 C13_3 H13_3 119.5
C12_3 C13_3 H13_3 119.5
C15_3 C14_3 C13_3 120.3(4)
C15_3 C14_3 H14_3 119.9
C13_3 C14_3 H14_3 119.9
C16_3 C15_3 C14_3 119.9(4)
C16_3 C15_3 H15_3 120.0
C14_3 C15_3 H15_3 120.0
C15_3 C16_3 C17_3 120.0(4)
C15_3 C16_3 H16_3 120.0
C17_3 C16_3 H16_3 120.0
C16_3 C17_3 C12_3 120.9(4)
C16_3 C17_3 H17_3 119.5
C12_3 C17_3 H17_3 119.5
C23_3 C18_3 C19_3 119.2(3)
C23_3 C18_3 P1 123.1(3)
C19_3 C18_3 P1 117.6(3)
C20_3 C19_3 C18_3 120.5(4)
C20_3 C19_3 H19_3 119.7
C18_3 C19_3 H19_3 119.7
C21_3 C20_3 C19_3 120.3(4)
C21_3 C20_3 H20_3 119.9
C19_3 C20_3 H20_3 119.9
C20_3 C21_3 C22_3 119.8(4)
C20_3 C21_3 H21_3 120.1
C22_3 C21_3 H21_3 120.1
C21_3 C22_3 C23_3 120.2(4)
C21_3 C22_3 H22_3 119.9
C23_3 C22_3 H22_3 119.9
C22_3 C23_3 C18_3 120.0(4)
C22_3 C23_3 H23_3 120.0
C18_3 C23_3 H23_3 120.0
C25_3 C24_3 C29_3 118.9(3)
C25_3 C24_3 P1 119.5(3)
C29_3 C24_3 P1 121.5(3)
C24_3 C25_3 C26_3 120.4(4)
C24_3 C25_3 H25_3 119.8
C26_3 C25_3 H25_3 119.8
C27_3 C26_3 C25_3 120.4(4)
C27_3 C26_3 H26_3 119.8
C25_3 C26_3 H26_3 119.8
C26_3 C27_3 C28_3 120.2(4)
C26_3 C27_3 H27_3 119.9
C28_3 C27_3 H27_3 119.9
C27_3 C28_3 C29_3 120.3(4)
C27_3 C28_3 H28_3 119.8
C29_3 C28_3 H28_3 119.8
C24_3 C29_3 C28_3 119.8(4)
C24_3 C29_3 H29_3 120.1
C28_3 C29_3 H29_3 120.1
C31_3 C30_3 C35_3 118.4(4)
C31_3 C30_3 P2 118.9(3)
C35_3 C30_3 P2 122.6(3)
C30_3 C31_3 C32_3 120.6(4)
C30_3 C31_3 H31_3 119.7
C32_3 C31_3 H31_3 119.7
C33_3 C32_3 C31_3 120.6(5)
C33_3 C32_3 H32_3 119.7
C31_3 C32_3 H32_3 119.7
C32_3 C33_3 C34_3 119.9(4)
C32_3 C33_3 H33_3 120.1
C34_3 C33_3 H33_3 120.1
C33_3 C34_3 C35_3 120.5(4)
C33_3 C34_3 H34_3 119.8
C35_3 C34_3 H34_3 119.8
C30_3 C35_3 C34_3 120.0(4)
C30_3 C35_3 H35_3 120.0
C34_3 C35_3 H35_3 120.0
C41_3 C36_3 C37_3 118.8(3)
C41_3 C36_3 P2 119.0(3)
C37_3 C36_3 P2 122.1(3)
C38_3 C37_3 C36_3 120.8(4)
C38_3 C37_3 H37_3 119.6
C36_3 C37_3 H37_3 119.6
C39_3 C38_3 C37_3 119.7(4)
C39_3 C38_3 H38_3 120.2
C37_3 C38_3 H38_3 120.2
C40_3 C39_3 C38_3 120.2(3)
C40_3 C39_3 H39_3 119.9
C38_3 C39_3 H39_3 119.9
C39_3 C40_3 C41_3 120.4(3)
C39_3 C40_3 H40_3 119.8
C41_3 C40_3 H40_3 119.8
C36_3 C41_3 C40_3 120.2(3)
C36_3 C41_3 H41_3 119.9
C40_3 C41_3 H41_3 119.9
C47_3 C42_3 C43_3 117.6(3)
C47_3 C42_3 P2 121.6(3)
C43_3 C42_3 P2 120.5(3)
C44_3 C43_3 C42_3 120.9(4)
C44_3 C43_3 H43_3 119.5
C42_3 C43_3 H43_3 119.5
C45_3 C44_3 C43_3 120.3(4)
C45_3 C44_3 H44_3 119.9
C43_3 C44_3 H44_3 119.9
C46_3 C45_3 C44_3 119.6(4)
C46_3 C45_3 H45_3 120.2
C44_3 C45_3 H45_3 120.2
C45_3 C46_3 C47_3 120.7(4)
C45_3 C46_3 H46_3 119.7
C47_3 C46_3 H46_3 119.7
C42_3 C47_3 C46_3 120.9(4)
C42_3 C47_3 H47_3 119.6
C46_3 C47_3 H47_3 119.6
C48_4 O1_4 C50_4 120.9(9)
O1_4 C48_4 C49_4 116.3(10)
O1_4 C48_4 H48A_4 108.2
C49_4 C48_4 H48A_4 108.2
O1_4 C48_4 H48B_4 108.2
C49_4 C48_4 H48B_4 108.2
H48A_4 C48_4 H48B_4 107.4
C48_4 C49_4 H49A_4 109.5
C48_4 C49_4 H49B_4 109.5
H49A_4 C49_4 H49B_4 109.5
C48_4 C49_4 H49C_4 109.5
H49A_4 C49_4 H49C_4 109.5
H49B_4 C49_4 H49C_4 109.5
O1_4 C50_4 C51_4 104.7(11)
O1_4 C50_4 H50A_4 110.8
C51_4 C50_4 H50A_4 110.8
O1_4 C50_4 H50B_4 110.8
C51_4 C50_4 H50B_4 110.8
H50A_4 C50_4 H50B_4 108.9
C50_4 C51_4 H51A_4 109.5
C50_4 C51_4 H51B_4 109.5
H51A_4 C51_4 H51B_4 109.5
C50_4 C51_4 H51C_4 109.5
H51A_4 C51_4 H51C_4 109.5
H51B_4 C51_4 H51C_4 109.5
C53_5 C52_5 C57_5 120.0
C53_5 C52_5 H52_5 120.0
C57_5 C52_5 H52_5 120.0
C52_5 C53_5 C54_5 120.0
C52_5 C53_5 H53_5 120.0
C54_5 C53_5 H53_5 120.0
C53_5 C54_5 C55_5 120.0
C53_5 C54_5 H54_5 120.0
C55_5 C54_5 H54_5 120.0
C54_5 C55_5 C56_5 120.0
C54_5 C55_5 H55_5 120.0
C56_5 C55_5 H55_5 120.0
C57_5 C56_5 C55_5 120.0
C57_5 C56_5 H56_5 120.0
C55_5 C56_5 H56_5 120.0
C56_5 C57_5 C52_5 120.0
C56_5 C57_5 H57_5 120.0
C52_5 C57_5 H57_5 120.0

loop_
_geom_bond_atom_site_label_1
_geom_bond_atom_site_label_2
_geom_bond_distance
Pd1 C1_1 1.997(7)
Pd1 C1B_2 2.05(3)
Pd1 P2 2.3184(8)
Pd1 P1 2.3209(8)
Pd1 Br1 2.5245(4)
P1 C24_3 1.818(3)
P1 C18_3 1.824(3)
P1 C12_3 1.826(3)
P2 C36_3 1.827(3)
P2 C42_3 1.827(3)
P2 C30_3 1.831(4)
C1_1 C2_1 1.343(9)
C1_1 H1_1 0.9500
C2_1 C3_1 1.556(10)
C2_1 H2_1 0.9500
C3_1 C4_1 1.534(10)
C3_1 C8_1 1.571(9)
C3_1 H3_1 1.0000
C4_1 C5_1 1.553(10)
C4_1 H4A_1 0.9900
C4_1 H4B_1 0.9900
C5_1 C6_1 1.504(10)
C5_1 C10_1 1.541(9)
C5_1 H5_1 1.0000
C6_1 C7_1 1.496(10)
C6_1 H6A_1 0.9900
C6_1 H6B_1 0.9900
C7_1 C8_1 1.599(10)
C7_1 H7A_1 0.9900
C7_1 H7B_1 0.9900
C8_1 C9_1 1.471(9)
C8_1 H8_1 1.0000
C9_1 C10_1 1.314(8)
C9_1 H9_1 0.9500
C10_1 C11_1 1.484(8)
C11_1 H11A_1 0.9800
C11_1 H11B_1 0.9800
C11_1 H11C_1 0.9800
C1B_2 C2B_2 1.40(4)
C1B_2 H1B_2 0.9500
C2B_2 C3B_2 1.25(3)
C2B_2 H2B_2 0.9500
C5B_2 C6B_2 1.516(17)
C5B_2 C4B_2 1.554(17)
C5B_2 H5B1_2 0.9900
C5B_2 H5B2_2 0.9900
C6B_2 C9B_2 1.599(17)
C6B_2 H6B1_2 0.9900
C6B_2 H6B2_2 0.9900
C9B_2 C10B_2 1.513(15)
C9B_2 C8B_2 1.520(17)
C9B_2 H9B_2 1.0000
C8B_2 C3B_2 1.514(19)
C8B_2 H8B1_2 0.9900
C8B_2 H8B2_2 0.9900
C3B_2 C4B_2 1.577(19)
C3B_2 H3B_2 1.0000
C4B_2 C7B_2 1.451(17)
C4B_2 H4B_2 1.0000
C7B_2 C10B_2 1.330(16)
C7B_2 H7B_2 0.9500
C10B_2 C11B_2 1.488(15)
C11B_2 H11A_2 0.9800
C11B_2 H11B_2 0.9800
C11B_2 H11C_2 0.9800
C12_3 C13_3 1.393(5)
C12_3 C17_3 1.394(5)
C13_3 C14_3 1.382(5)
C13_3 H13_3 0.9500
C14_3 C15_3 1.378(6)
C14_3 H14_3 0.9500
C15_3 C16_3 1.375(6)
C15_3 H15_3 0.9500
C16_3 C17_3 1.391(5)
C16_3 H16_3 0.9500
C17_3 H17_3 0.9500
C18_3 C23_3 1.390(5)
C18_3 C19_3 1.392(5)
C19_3 C20_3 1.380(5)
C19_3 H19_3 0.9500
C20_3 C21_3 1.378(6)
C20_3 H20_3 0.9500
C21_3 C22_3 1.389(6)
C21_3 H21_3 0.9500
C22_3 C23_3 1.389(5)
C22_3 H22_3 0.9500
C23_3 H23_3 0.9500
C24_3 C25_3 1.384(5)
C24_3 C29_3 1.389(5)
C25_3 C26_3 1.389(5)
C25_3 H25_3 0.9500
C26_3 C27_3 1.359(6)
C26_3 H26_3 0.9500
C27_3 C28_3 1.371(6)
C27_3 H27_3 0.9500
C28_3 C29_3 1.395(5)
C28_3 H28_3 0.9500
C29_3 H29_3 0.9500
C30_3 C31_3 1.385(5)
C30_3 C35_3 1.391(5)
C31_3 C32_3 1.388(6)
C31_3 H31_3 0.9500
C32_3 C33_3 1.362(7)
C32_3 H32_3 0.9500
C33_3 C34_3 1.366(7)
C33_3 H33_3 0.9500
C34_3 C35_3 1.396(6)
C34_3 H34_3 0.9500
C35_3 H35_3 0.9500
C36_3 C41_3 1.390(5)
C36_3 C37_3 1.393(5)
C37_3 C38_3 1.391(5)
C37_3 H37_3 0.9500
C38_3 C39_3 1.384(6)
C38_3 H38_3 0.9500
C39_3 C40_3 1.373(5)
C39_3 H39_3 0.9500
C40_3 C41_3 1.395(5)
C40_3 H40_3 0.9500
C41_3 H41_3 0.9500
C42_3 C47_3 1.388(5)
C42_3 C43_3 1.392(5)
C43_3 C44_3 1.385(6)
C43_3 H43_3 0.9500
C44_3 C45_3 1.378(7)
C44_3 H44_3 0.9500
C45_3 C46_3 1.360(7)
C45_3 H45_3 0.9500
C46_3 C47_3 1.388(6)
C46_3 H46_3 0.9500
C47_3 H47_3 0.9500
O1_4 C48_4 1.240(11)
O1_4 C50_4 1.482(14)
C48_4 C49_4 1.416(13)
C48_4 H48A_4 0.9900
C48_4 H48B_4 0.9900
C49_4 H49A_4 0.9800
C49_4 H49B_4 0.9800
C49_4 H49C_4 0.9800
C50_4 C51_4 1.530(9)
C50_4 H50A_4 0.9900
C50_4 H50B_4 0.9900
C51_4 H51A_4 0.9800
C51_4 H51B_4 0.9800
C51_4 H51C_4 0.9800
C52_5 C53_5 1.3900
C52_5 C57_5 1.3900
C52_5 H52_5 0.9500
C53_5 C54_5 1.3900
C53_5 H53_5 0.9500
C54_5 C55_5 1.3900
C54_5 H54_5 0.9500
C55_5 C56_5 1.3900
C55_5 H55_5 0.9500
C56_5 C57_5 1.3900
C56_5 H56_5 0.9500
C57_5 H57_5 0.9500

loop_
_geom_torsion_atom_site_label_1
_geom_torsion_atom_site_label_2
_geom_torsion_atom_site_label_3
_geom_torsion_atom_site_label_4
_geom_torsion
C1_1 Pd1 P1 C24_3 -106.77(19)
C1B_2 Pd1 P1 C24_3 -98.6(8)
P2 Pd1 P1 C24_3 167.20(16)
Br1 Pd1 P1 C24_3 65.77(12)
C1_1 Pd1 P1 C18_3 134.69(19)
C1B_2 Pd1 P1 C18_3 142.8(8)
P2 Pd1 P1 C18_3 48.66(19)
Br1 Pd1 P1 C18_3 -52.77(11)
C1_1 Pd1 P1 C12_3 17.7(2)
C1B_2 Pd1 P1 C12_3 25.8(8)
P2 Pd1 P1 C12_3 -68.3(2)
Br1 Pd1 P1 C12_3 -169.78(13)
C1_1 Pd1 P2 C36_3 99.65(19)
C1B_2 Pd1 P2 C36_3 91.8(8)
P1 Pd1 P2 C36_3 -174.20(17)
Br1 Pd1 P2 C36_3 -72.92(12)
C1_1 Pd1 P2 C42_3 -23.1(2)
C1B_2 Pd1 P2 C42_3 -30.9(8)
P1 Pd1 P2 C42_3 63.1(2)
Br1 Pd1 P2 C42_3 164.35(13)
C1_1 Pd1 P2 C30_3 -139.79(19)
C1B_2 Pd1 P2 C30_3 -147.6(8)
P1 Pd1 P2 C30_3 -53.6(2)
Br1 Pd1 P2 C30_3 47.64(12)
C1B_2 Pd1 C1_1 C2_1 12(6)
P2 Pd1 C1_1 C2_1 -94.3(6)
P1 Pd1 C1_1 C2_1 97.5(6)
Br1 Pd1 C1_1 C2_1 3.0(19)
Pd1 C1_1 C2_1 C3_1 1.8(10)
C1_1 C2_1 C3_1 C4_1 -119.5(8)
C1_1 C2_1 C3_1 C8_1 118.4(8)
C2_1 C3_1 C4_1 C5_1 -127.5(7)
C8_1 C3_1 C4_1 C5_1 -2.3(9)
C3_1 C4_1 C5_1 C6_1 -57.5(8)
C3_1 C4_1 C5_1 C10_1 56.0(8)
C10_1 C5_1 C6_1 C7_1 -57.0(8)
C4_1 C5_1 C6_1 C7_1 55.1(8)
C5_1 C6_1 C7_1 C8_1 4.5(9)
C4_1 C3_1 C8_1 C9_1 -52.6(8)
C2_1 C3_1 C8_1 C9_1 73.2(7)
C4_1 C3_1 C8_1 C7_1 60.5(8)
C2_1 C3_1 C8_1 C7_1 -173.7(6)
C6_1 C7_1 C8_1 C9_1 51.6(7)
C6_1 C7_1 C8_1 C3_1 -64.1(7)
C3_1 C8_1 C9_1 C10_1 54.8(8)
C7_1 C8_1 C9_1 C10_1 -58.7(8)
C8_1 C9_1 C10_1 C11_1 179.2(7)
C8_1 C9_1 C10_1 C5_1 4.8(9)
C6_1 C5_1 C10_1 C9_1 55.4(8)
C4_1 C5_1 C10_1 C9_1 -60.1(8)
C6_1 C5_1 C10_1 C11_1 -119.0(8)
C4_1 C5_1 C10_1 C11_1 125.5(8)
C1_1 Pd1 C1B_2 C2B_2 -166(9)
P2 Pd1 C1B_2 C2B_2 -92(2)
P1 Pd1 C1B_2 C2B_2 100(2)
Br1 Pd1 C1B_2 C2B_2 10(5)
Pd1 C1B_2 C2B_2 C3B_2 -13(4)
C4B_2 C5B_2 C6B_2 C9B_2 3(2)
C5B_2 C6B_2 C9B_2 C10B_2 48.6(18)
C5B_2 C6B_2 C9B_2 C8B_2 -63.9(18)
C10B_2 C9B_2 C8B_2 C3B_2 -49(2)
C6B_2 C9B_2 C8B_2 C3B_2 61(2)
C1B_2 C2B_2 C3B_2 C8B_2 128(3)
C1B_2 C2B_2 C3B_2 C4B_2 -110(3)
C9B_2 C8B_2 C3B_2 C2B_2 123(2)
C9B_2 C8B_2 C3B_2 C4B_2 0(3)
C6B_2 C5B_2 C4B_2 C7B_2 -52(2)
C6B_2 C5B_2 C4B_2 C3B_2 58.5(18)
C2B_2 C3B_2 C4B_2 C7B_2 -65(2)
C8B_2 C3B_2 C4B_2 C7B_2 56(2)
C2B_2 C3B_2 C4B_2 C5B_2 177(2)
C8B_2 C3B_2 C4B_2 C5B_2 -62(2)
C5B_2 C4B_2 C7B_2 C10B_2 43(2)
C3B_2 C4B_2 C7B_2 C10B_2 -68(2)
C4B_2 C7B_2 C10B_2 C11B_2 -160.4(17)
C4B_2 C7B_2 C10B_2 C9B_2 18(3)
C8B_2 C9B_2 C10B_2 C7B_2 43(2)
C6B_2 C9B_2 C10B_2 C7B_2 -64(2)
C8B_2 C9B_2 C10B_2 C11B_2 -139(2)
C6B_2 C9B_2 C10B_2 C11B_2 114(2)
C24_3 P1 C12_3 C13_3 58.6(3)
C18_3 P1 C12_3 C13_3 168.8(3)
Pd1 P1 C12_3 C13_3 -72.8(3)
C24_3 P1 C12_3 C17_3 -121.0(3)
C18_3 P1 C12_3 C17_3 -10.9(3)
Pd1 P1 C12_3 C17_3 107.6(3)
C17_3 C12_3 C13_3 C14_3 0.6(5)
P1 C12_3 C13_3 C14_3 -179.1(3)
C12_3 C13_3 C14_3 C15_3 -0.1(6)
C13_3 C14_3 C15_3 C16_3 0.2(7)
C14_3 C15_3 C16_3 C17_3 -0.8(7)
C15_3 C16_3 C17_3 C12_3 1.4(6)
C13_3 C12_3 C17_3 C16_3 -1.3(5)
P1 C12_3 C17_3 C16_3 178.4(3)
C24_3 P1 C18_3 C23_3 0.7(3)
C12_3 P1 C18_3 C23_3 -106.3(3)
Pd1 P1 C18_3 C23_3 126.2(3)
C24_3 P1 C18_3 C19_3 -177.6(3)
C12_3 P1 C18_3 C19_3 75.5(3)
Pd1 P1 C18_3 C19_3 -52.0(3)
C23_3 C18_3 C19_3 C20_3 0.9(5)
P1 C18_3 C19_3 C20_3 179.2(3)
C18_3 C19_3 C20_3 C21_3 -1.9(6)
C19_3 C20_3 C21_3 C22_3 1.8(7)
C20_3 C21_3 C22_3 C23_3 -0.7(7)
C21_3 C22_3 C23_3 C18_3 -0.2(7)
C19_3 C18_3 C23_3 C22_3 0.1(6)
P1 C18_3 C23_3 C22_3 -178.0(3)
C18_3 P1 C24_3 C25_3 109.7(3)
C12_3 P1 C24_3 C25_3 -142.2(3)
Pd1 P1 C24_3 C25_3 -9.0(3)
C18_3 P1 C24_3 C29_3 -68.7(3)
C12_3 P1 C24_3 C29_3 39.4(3)
Pd1 P1 C24_3 C29_3 172.6(2)
C29_3 C24_3 C25_3 C26_3 1.2(6)
P1 C24_3 C25_3 C26_3 -177.2(3)
C24_3 C25_3 C26_3 C27_3 0.1(7)
C25_3 C26_3 C27_3 C28_3 -1.5(7)
C26_3 C27_3 C28_3 C29_3 1.5(6)
C25_3 C24_3 C29_3 C28_3 -1.2(5)
P1 C24_3 C29_3 C28_3 177.1(3)
C27_3 C28_3 C29_3 C24_3 -0.1(6)
C36_3 P2 C30_3 C31_3 154.0(3)
C42_3 P2 C30_3 C31_3 -96.9(3)
Pd1 P2 C30_3 C31_3 28.1(3)
C36_3 P2 C30_3 C35_3 -27.4(4)
C42_3 P2 C30_3 C35_3 81.6(3)
Pd1 P2 C30_3 C35_3 -153.4(3)
C35_3 C30_3 C31_3 C32_3 -0.8(6)
P2 C30_3 C31_3 C32_3 177.8(4)
C30_3 C31_3 C32_3 C33_3 0.5(7)
C31_3 C32_3 C33_3 C34_3 0.2(8)
C32_3 C33_3 C34_3 C35_3 -0.6(8)
C31_3 C30_3 C35_3 C34_3 0.4(6)
P2 C30_3 C35_3 C34_3 -178.2(3)
C33_3 C34_3 C35_3 C30_3 0.3(7)
C42_3 P2 C36_3 C41_3 148.8(3)
C30_3 P2 C36_3 C41_3 -103.4(3)
Pd1 P2 C36_3 C41_3 19.8(3)
C42_3 P2 C36_3 C37_3 -34.2(3)
C30_3 P2 C36_3 C37_3 73.6(3)
Pd1 P2 C36_3 C37_3 -163.1(3)
C41_3 C36_3 C37_3 C38_3 0.7(6)
P2 C36_3 C37_3 C38_3 -176.3(3)
C36_3 C37_3 C38_3 C39_3 -1.0(7)
C37_3 C38_3 C39_3 C40_3 1.0(7)
C38_3 C39_3 C40_3 C41_3 -0.6(6)
C37_3 C36_3 C41_3 C40_3 -0.3(5)
P2 C36_3 C41_3 C40_3 176.8(3)
C39_3 C40_3 C41_3 C36_3 0.3(5)
C36_3 P2 C42_3 C47_3 136.5(3)
C30_3 P2 C42_3 C47_3 26.2(3)
Pd1 P2 C42_3 C47_3 -95.2(3)
C36_3 P2 C42_3 C43_3 -50.0(3)
C30_3 P2 C42_3 C43_3 -160.3(3)
Pd1 P2 C42_3 C43_3 78.3(3)
C47_3 C42_3 C43_3 C44_3 -1.8(6)
P2 C42_3 C43_3 C44_3 -175.5(4)
C42_3 C43_3 C44_3 C45_3 1.4(7)
C43_3 C44_3 C45_3 C46_3 -0.6(7)
C44_3 C45_3 C46_3 C47_3 0.3(7)
C43_3 C42_3 C47_3 C46_3 1.5(6)
P2 C42_3 C47_3 C46_3 175.2(3)
C45_3 C46_3 C47_3 C42_3 -0.8(7)
C50_4 O1_4 C48_4 C49_4 175.7(9)
C48_4 O1_4 C50_4 C51_4 75.1(14)
C57_5 C52_5 C53_5 C54_5 0.0
C52_5 C53_5 C54_5 C55_5 0.0
C53_5 C54_5 C55_5 C56_5 0.0
C54_5 C55_5 C56_5 C57_5 0.0
C55_5 C56_5 C57_5 C52_5 0.0
C53_5 C52_5 C57_5 C56_5 0.0
